data_7012816
loop_
_publ_author_name
'Abu-Shandi, Khalid'
'Winkler, Heiner'
'Gerdan, Michael'
'Emmerling, Franziska'
'Wu, Biao'
'Janiak, Christoph'

_publ_section_title
;
 Mixed-valence phosphato?hydrogenphosphato?iron network compounds
 1?{[C4N2H11.6]1.5[FeIIFeIII(PO4)(H0.8PO4)2]&#xFFFD;H2O} and
 3?[FeII5FeIII2(PO4)2(H0.5PO4)4]: structure elucidation with the help
 of M&#xFFFD;ssbauer spectroscopy and a caveat on X-ray diffraction
;
_journal_issue 14
_journal_name_full 'Dalton Transactions'
_journal_page_first 2815
_journal_paper_doi 10.1039/b301610b
_journal_year 2003
_chemical_formula_moiety '2Fe, 1.5(C4N2H11.6), H2O, 2(H0.8PO4), PO4'
_chemical_formula_sum 'C6 H21 Fe2 N3 O13 P3'
_chemical_formula_weight 547.87
_chemical_name_common
;
piperazinedium-(bis(mu-hydrogenphosphato) (mu4-
phosphato)diferrate(II,III))-hydrate
;
_chemical_name_systematic
;
piperazinedium-[bis(mu-hydrogenphosphato)
(mu4-phosphato)diferrate(II,III)]-hydrate
;
_space_group_IT_number 14
_symmetry_cell_setting monoclinic
_symmetry_space_group_name_Hall '-P 2ybc'
_symmetry_space_group_name_H-M 'P 1 21/c 1'
_atom_sites_solution_hydrogens geom
_atom_sites_solution_primary direct
_atom_sites_solution_secondary difmap
_audit_creation_method SHELXL-97
_cell_angle_alpha 90.00
_cell_angle_beta 93.950(3)
_cell_angle_gamma 90.00
_cell_formula_units_Z 4
_cell_length_a 8.3704(15)
_cell_length_b 8.5616(15)
_cell_length_c 23.865(4)
_cell_measurement_temperature 213(2)
_cell_volume 1706.2(5)
_computing_cell_refinement SMART
_computing_data_collection 'SMART (Bruker 1997)'
_computing_data_reduction 'SAINT (Bruker 1997)'
_computing_structure_refinement 'SHELXL-97 (Sheldrick, 1997)'
_computing_structure_solution 'SHELXS-97 (Sheldrick, 1990)'
_diffrn_ambient_temperature 213(2)
_diffrn_measured_fraction_theta_full 0.922
_diffrn_measured_fraction_theta_max 0.922
_diffrn_measurement_device_type 'Bruker AXS CCD'
_diffrn_measurement_method '\w scan'
_diffrn_radiation_monochromator graphite
_diffrn_radiation_source 'fine-focus sealed tube'
_diffrn_radiation_type MoK\a
_diffrn_radiation_wavelength 0.71073
_diffrn_reflns_av_R_equivalents 0.0186
_diffrn_reflns_av_sigmaI/netI 0.0206
_diffrn_reflns_limit_h_max 11
_diffrn_reflns_limit_h_min -11
_diffrn_reflns_limit_k_max 11
_diffrn_reflns_limit_k_min -11
_diffrn_reflns_limit_l_max 31
_diffrn_reflns_limit_l_min -30
_diffrn_reflns_number 14884
_diffrn_reflns_theta_full 28.89
_diffrn_reflns_theta_max 28.89
_diffrn_reflns_theta_min 2.44
_exptl_absorpt_coefficient_mu 2.057
_exptl_absorpt_correction_T_max 0.7904
_exptl_absorpt_correction_T_min 0.5869
_exptl_absorpt_correction_type multi-scan
_exptl_absorpt_process_details SADABS
_exptl_crystal_colour 'deep blue'
_exptl_crystal_density_diffrn 2.133
_exptl_crystal_density_method 'not measured'
_exptl_crystal_description plates
_exptl_crystal_F_000 1116
_exptl_crystal_size_max 0.29
_exptl_crystal_size_mid 0.14
_exptl_crystal_size_min 0.12
_refine_diff_density_max 0.451
_refine_diff_density_min -0.577
_refine_diff_density_rms 0.079
_refine_ls_extinction_method none
_refine_ls_goodness_of_fit_ref 1.036
_refine_ls_hydrogen_treatment mixed
_refine_ls_matrix_type full
_refine_ls_number_parameters 274
_refine_ls_number_reflns 4137
_refine_ls_number_restraints 0
_refine_ls_restrained_S_all 1.036
_refine_ls_R_factor_all 0.0295
_refine_ls_R_factor_gt 0.0240
_refine_ls_shift/su_max 0.001
_refine_ls_shift/su_mean 0.000
_refine_ls_structure_factor_coef Fsqd
_refine_ls_weighting_details 'calc w=1/[\s^2^(Fo^2^)+(0.0405P)^2^+0.2957P] where P=(Fo^2^+2Fc^2^)/3'
_refine_ls_weighting_scheme calc
_refine_ls_wR_factor_gt 0.0637
_refine_ls_wR_factor_ref 0.0659
_reflns_number_gt 3487
_reflns_number_total 4137
_reflns_threshold_expression >2sigma(I)
_cod_data_source_file b301610b.txt
_cod_data_source_block k4
_cod_depositor_comments
;
The following automatic conversions were performed:
'_exptl_absorpt_correction_type' value 'Multi-scan' changed to
'multi-scan' according to
'/home/saulius/struct/CIF-dictionaries/cif_core.dic' dictionary named
'cif_core.dic' version 2.4.1 from 2010-06-29.

Automatic conversion script
Id: cif_fix_enum 1527 2010-12-29 10:47:43Z saulius 
;
_cod_original_sg_symbol_H-M P2(1)/c
_cod_database_code 7012816

loop_
_symmetry_equiv_pos_as_xyz
'x, y, z'
'-x, y+1/2, -z+1/2'
'-x, -y, -z'
'x, -y-1/2, z-1/2'

loop_
_atom_site_label
_atom_site_type_symbol
_atom_site_fract_x
_atom_site_fract_y
_atom_site_fract_z
_atom_site_U_iso_or_equiv
_atom_site_adp_type
_atom_site_occupancy
_atom_site_symmetry_multiplicity
_atom_site_calc_flag
_atom_site_refinement_flags
_atom_site_disorder_assembly
_atom_site_disorder_group
Fe1 Fe -0.39794(3) 0.78250(3) -0.185517(10) 0.01087(7) Uani 1 1 d . . .
Fe2 Fe -0.43395(3) 0.27418(3) -0.178077(10) 0.01127(7) Uani 1 1 d . . .
P1 P -0.50484(6) 0.55392(5) -0.088288(19) 0.01421(10) Uani 1 1 d . . .
P2 P -0.32838(5) 0.50048(5) -0.272009(19) 0.01258(10) Uani 1 1 d . . .
P3 P -0.16051(6) 0.04562(5) -0.13095(2) 0.01440(10) Uani 1 1 d . . .
O1 O -0.53589(17) 0.41235(16) -0.12633(6) 0.0221(3) Uani 1 1 d . . .
O2 O -0.50067(19) 0.70468(16) -0.12152(6) 0.0244(3) Uani 1 1 d . . .
O3 O -0.33715(17) 0.5342(2) -0.05523(6) 0.0274(4) Uani 1 1 d . . .
H31 H -0.346(4) 0.514(4) -0.0252(15) 0.033 Uiso 0.80 1 d P . .
O4 O -0.63601(16) 0.56313(16) -0.04723(5) 0.0185(3) Uani 1 1 d . . .
O5 O -0.29215(16) 0.59893(16) -0.21861(6) 0.0187(3) Uani 1 1 d . . .
O6 O -0.17174(16) 0.43569(16) -0.29148(6) 0.0193(3) Uani 1 1 d . . .
O7 O -0.43953(16) 0.36078(15) -0.25599(5) 0.0166(3) Uani 1 1 d . . .
O8 O -0.41932(17) 0.59356(16) -0.31851(6) 0.0204(3) Uani 1 1 d . . .
O9 O -0.22164(17) 0.20209(16) -0.15459(7) 0.0258(3) Uani 1 1 d . . .
O10 O -0.20044(18) 0.01919(18) -0.07093(6) 0.0257(3) Uani 1 1 d . . .
O11 O 0.02963(16) 0.05682(16) -0.12892(6) 0.0181(3) Uani 1 1 d . . .
H11 H 0.073(4) 0.017(3) -0.1581(14) 0.022 Uiso 0.80 1 d P . .
O12 O -0.20881(16) -0.08940(16) -0.17028(6) 0.0191(3) Uani 1 1 d . . .
O13 O 0.0313(3) 0.2067(2) -0.00477(9) 0.0499(5) Uani 1 1 d . . .
H13A H -0.055(4) 0.130(4) -0.0236(13) 0.060 Uiso 1 1 d . . .
H13B H 0.103(4) 0.134(4) 0.0216(13) 0.060 Uiso 1 1 d . . .
N1 N -0.3991(2) 0.1358(2) 0.00094(7) 0.0205(3) Uani 1 1 d . . .
H11A H -0.372(3) 0.235(3) 0.0158(11) 0.025 Uiso 0.90 1 d P . .
H12B H -0.330(3) 0.112(3) -0.0272(11) 0.025 Uiso 0.90 1 d P . .
C1 C -0.3768(3) 0.0142(2) 0.04540(8) 0.0232(4) Uani 1 1 d . . .
H1A H -0.4394 0.0417 0.0772 0.028 Uiso 1 1 calc R . .
H1B H -0.2637 0.0090 0.0589 0.028 Uiso 1 1 calc R . .
C2 C -0.5694(2) 0.1428(2) -0.02213(9) 0.0230(4) Uani 1 1 d . . .
H2A H -0.5803 0.2215 -0.0520 0.028 Uiso 1 1 calc R . .
H2B H -0.6378 0.1739 0.0077 0.028 Uiso 1 1 calc R . .
N2 N -0.0290(2) 0.1583(2) -0.31828(7) 0.0193(3) Uani 1 1 d . . .
H21A H -0.062(3) 0.256(3) -0.3059(11) 0.023 Uiso 0.90 1 d P . .
H22B H 0.074(3) 0.131(3) -0.3019(11) 0.023 Uiso 0.90 1 d P . .
N3 N -0.1194(2) -0.1238(2) -0.37737(9) 0.0283(4) Uani 1 1 d . . .
H31A H -0.223(4) -0.099(3) -0.3901(12) 0.034 Uiso 0.90 1 d P . .
H31B H -0.093(4) -0.223(4) -0.3857(12) 0.034 Uiso 0.90 1 d P . .
C3 C -0.1446(2) 0.0477(2) -0.29552(9) 0.0239(4) Uani 1 1 d . . .
H3A H -0.2540 0.0774 -0.3086 0.029 Uiso 1 1 calc R . .
H3B H -0.1360 0.0523 -0.2544 0.029 Uiso 1 1 calc R . .
C4 C -0.1107(3) -0.1162(3) -0.31455(10) 0.0292(5) Uani 1 1 d . . .
H4A H -0.0038 -0.1482 -0.2995 0.035 Uiso 1 1 calc R . .
H4B H -0.1891 -0.1882 -0.3002 0.035 Uiso 1 1 calc R . .
C5 C -0.0339(3) 0.1512(2) -0.38094(8) 0.0241(4) Uani 1 1 d . . .
H5A H 0.0477 0.2213 -0.3944 0.029 Uiso 1 1 calc R . .
H5B H -0.1388 0.1870 -0.3967 0.029 Uiso 1 1 calc R . .
C6 C -0.0044(3) -0.0125(2) -0.40083(9) 0.0258(4) Uani 1 1 d . . .
H6A H -0.0163 -0.0157 -0.4420 0.031 Uiso 1 1 calc R . .
H6B H 0.1054 -0.0438 -0.3890 0.031 Uiso 1 1 calc R . .

loop_
_atom_site_aniso_label
_atom_site_aniso_U_11
_atom_site_aniso_U_22
_atom_site_aniso_U_33
_atom_site_aniso_U_23
_atom_site_aniso_U_13
_atom_site_aniso_U_12
Fe1 0.01108(13) 0.01097(13) 0.01046(13) -0.00029(9) 0.00012(9) -0.00083(9)
Fe2 0.01191(13) 0.01089(13) 0.01090(13) -0.00078(9) 0.00003(9) -0.00003(9)
P1 0.0162(2) 0.0144(2) 0.0121(2) 0.00001(16) 0.00160(17) -0.00078(17)
P2 0.0123(2) 0.0114(2) 0.0142(2) -0.00006(16) 0.00158(17) 0.00014(16)
P3 0.0129(2) 0.0140(2) 0.0163(2) -0.00111(17) 0.00076(17) -0.00034(16)
O1 0.0251(7) 0.0184(7) 0.0233(7) -0.0066(6) 0.0049(6) -0.0018(6)
O2 0.0363(8) 0.0174(7) 0.0209(7) 0.0038(5) 0.0111(6) 0.0016(6)
O3 0.0162(7) 0.0495(10) 0.0166(7) 0.0035(7) 0.0012(6) 0.0002(6)
O4 0.0185(7) 0.0212(7) 0.0162(7) 0.0010(5) 0.0031(5) 0.0006(5)
O5 0.0175(7) 0.0179(7) 0.0205(7) -0.0054(5) -0.0006(5) 0.0004(5)
O6 0.0178(7) 0.0177(7) 0.0231(7) 0.0022(5) 0.0059(5) 0.0037(5)
O7 0.0184(6) 0.0175(7) 0.0140(6) 0.0008(5) 0.0005(5) -0.0049(5)
O8 0.0235(7) 0.0195(7) 0.0181(7) 0.0020(5) 0.0013(5) 0.0066(5)
O9 0.0182(7) 0.0156(7) 0.0424(9) 0.0028(6) -0.0057(6) 0.0008(5)
O10 0.0245(8) 0.0335(8) 0.0198(7) -0.0014(6) 0.0061(6) -0.0013(6)
O11 0.0135(6) 0.0196(7) 0.0213(7) -0.0039(5) 0.0013(5) -0.0009(5)
O12 0.0177(7) 0.0171(7) 0.0223(7) -0.0033(5) 0.0006(5) -0.0029(5)
O13 0.0599(14) 0.0440(11) 0.0439(12) -0.0029(9) -0.0105(10) -0.0012(10)
N1 0.0248(9) 0.0162(8) 0.0211(9) -0.0016(7) 0.0059(7) -0.0007(7)
C1 0.0271(11) 0.0223(10) 0.0198(10) -0.0011(8) -0.0010(8) 0.0019(8)
C2 0.0261(10) 0.0175(10) 0.0255(10) 0.0033(8) 0.0022(8) 0.0028(8)
N2 0.0209(8) 0.0156(8) 0.0210(8) -0.0021(6) -0.0018(6) -0.0005(6)
N3 0.0177(9) 0.0168(9) 0.0496(12) -0.0098(8) -0.0033(8) 0.0024(7)
C3 0.0195(10) 0.0255(11) 0.0273(11) 0.0017(8) 0.0055(8) -0.0004(8)
C4 0.0239(11) 0.0183(10) 0.0461(14) 0.0069(9) 0.0073(10) -0.0015(8)
C5 0.0310(11) 0.0198(10) 0.0207(10) 0.0029(8) -0.0029(8) -0.0029(8)
C6 0.0270(11) 0.0271(11) 0.0233(10) -0.0039(8) 0.0016(8) 0.0021(9)

loop_
_atom_type_symbol
_atom_type_description
_atom_type_scat_dispersion_real
_atom_type_scat_dispersion_imag
_atom_type_scat_source
C C 0.0033 0.0016 'International Tables Vol C Tables 4.2.6.8 and 6.1.1.4'
H H 0.0000 0.0000 'International Tables Vol C Tables 4.2.6.8 and 6.1.1.4'
N N 0.0061 0.0033 'International Tables Vol C Tables 4.2.6.8 and 6.1.1.4'
O O 0.0106 0.0060 'International Tables Vol C Tables 4.2.6.8 and 6.1.1.4'
P P 0.1023 0.0942 'International Tables Vol C Tables 4.2.6.8 and 6.1.1.4'
Fe Fe 0.3463 0.8444 'International Tables Vol C Tables 4.2.6.8 and 6.1.1.4'

loop_
_geom_angle_atom_site_label_1
_geom_angle_atom_site_label_2
_geom_angle_atom_site_label_3
_geom_angle
_geom_angle_site_symmetry_1
_geom_angle_site_symmetry_3
_geom_angle_publ_flag
O2 Fe1 O12 116.81(6) . 1_565 ?
O2 Fe1 O5 106.06(6) . . ?
O12 Fe1 O5 98.10(6) 1_565 . ?
O2 Fe1 O7 110.56(6) . 2_454 ?
O12 Fe1 O7 116.70(6) 1_565 2_454 ?
O5 Fe1 O7 106.70(5) . 2_454 ?
O9 Fe2 O1 116.44(7) . . ?
O9 Fe2 O8 108.65(6) . 2_444 ?
O1 Fe2 O8 101.74(6) . 2_444 ?
O9 Fe2 O7 110.56(6) . . ?
O1 Fe2 O7 112.40(6) . . ?
O8 Fe2 O7 106.12(5) 2_444 . ?
O2 P1 O4 109.63(8) . . ?
O2 P1 O1 111.96(8) . . ?
O4 P1 O1 108.85(8) . . ?
O2 P1 O3 107.58(9) . . ?
O4 P1 O3 109.95(8) . . ?
O1 P1 O3 108.85(9) . . ?
O6 P2 O8 111.38(8) . . ?
O6 P2 O5 109.06(8) . . ?
O8 P2 O5 112.06(8) . . ?
O6 P2 O7 109.36(8) . . ?
O8 P2 O7 107.40(8) . . ?
O5 P2 O7 107.46(7) . . ?
O10 P3 O12 113.79(8) . . ?
O10 P3 O9 113.03(9) . . ?
O12 P3 O9 111.67(8) . . ?
O10 P3 O11 105.44(8) . . ?
O12 P3 O11 106.64(8) . . ?
O9 P3 O11 105.49(8) . . ?
P1 O1 Fe2 142.67(9) . . ?
P1 O2 Fe1 137.56(9) . . ?
P1 O3 H31 111(3) . . ?
P2 O5 Fe1 133.76(8) . . ?
P2 O7 Fe1 118.01(7) . 2_444 ?
P2 O7 Fe2 122.00(7) . . ?
Fe1 O7 Fe2 119.79(6) 2_444 . ?
P2 O8 Fe2 135.82(8) . 2_454 ?
P3 O9 Fe2 131.80(9) . . ?
P3 O11 H11 115(2) . . ?
P3 O12 Fe1 136.21(9) . 1_545 ?
H13A O13 H13B 104(2) . . ?
C1 N1 C2 111.12(16) . . ?
C1 N1 H11A 110.4(16) . . ?
C2 N1 H11A 107.7(16) . . ?
C1 N1 H12B 108.0(16) . . ?
C2 N1 H12B 111.3(16) . . ?
H11A N1 H12B 108(2) . . ?
N1 C1 C2 109.91(16) . 3_455 ?
N1 C1 H1A 109.7 . . ?
C2 C1 H1A 109.7 3_455 . ?
N1 C1 H1B 109.7 . . ?
C2 C1 H1B 109.7 3_455 . ?
H1A C1 H1B 108.2 . . ?
N1 C2 C1 110.62(16) . 3_455 ?
N1 C2 H2A 109.5 . . ?
C1 C2 H2A 109.5 3_455 . ?
N1 C2 H2B 109.5 . . ?
C1 C2 H2B 109.5 3_455 . ?
H2A C2 H2B 108.1 . . ?
C3 N2 C5 111.54(16) . . ?
C3 N2 H21A 104.1(16) . . ?
C5 N2 H21A 111.4(16) . . ?
C3 N2 H22B 106.9(16) . . ?
C5 N2 H22B 111.2(15) . . ?
H21A N2 H22B 111(2) . . ?
C6 N3 C4 111.07(17) . . ?
C6 N3 H31A 110.1(18) . . ?
C4 N3 H31A 107.5(18) . . ?
C6 N3 H31B 110.1(19) . . ?
C4 N3 H31B 105.4(19) . . ?
H31A N3 H31B 113(3) . . ?
N2 C3 C4 110.03(17) . . ?
N2 C3 H3A 109.7 . . ?
C4 C3 H3A 109.7 . . ?
N2 C3 H3B 109.7 . . ?
C4 C3 H3B 109.7 . . ?
H3A C3 H3B 108.2 . . ?
N3 C4 C3 110.20(18) . . ?
N3 C4 H4A 109.6 . . ?
C3 C4 H4A 109.6 . . ?
N3 C4 H4B 109.6 . . ?
C3 C4 H4B 109.6 . . ?
H4A C4 H4B 108.1 . . ?
N2 C5 C6 111.04(17) . . ?
N2 C5 H5A 109.4 . . ?
C6 C5 H5A 109.4 . . ?
N2 C5 H5B 109.4 . . ?
C6 C5 H5B 109.4 . . ?
H5A C5 H5B 108.0 . . ?
N3 C6 C5 110.63(17) . . ?
N3 C6 H6A 109.5 . . ?
C5 C6 H6A 109.5 . . ?
N3 C6 H6B 109.5 . . ?
C5 C6 H6B 109.5 . . ?
H6A C6 H6B 108.1 . . ?

loop_
_geom_bond_atom_site_label_1
_geom_bond_atom_site_label_2
_geom_bond_distance
_geom_bond_site_symmetry_2
_geom_bond_publ_flag
Fe1 O2 1.9227(14) . ?
Fe1 O12 1.9396(14) 1_565 ?
Fe1 O5 1.9936(13) . ?
Fe1 O7 1.9967(13) 2_454 ?
Fe2 O9 1.9277(14) . ?
Fe2 O1 1.9488(14) . ?
Fe2 O8 1.9729(14) 2_444 ?
Fe2 O7 1.9993(13) . ?
P1 O2 1.5166(14) . ?
P1 O4 1.5230(14) . ?
P1 O1 1.5260(14) . ?
P1 O3 1.5711(15) . ?
P2 O6 1.5253(14) . ?
P2 O8 1.5263(14) . ?
P2 O5 1.5404(14) . ?
P2 O7 1.5784(13) . ?
P3 O10 1.5101(15) . ?
P3 O12 1.5259(14) . ?
P3 O9 1.5281(15) . ?
P3 O11 1.5919(14) . ?
O3 H31 0.74(4) . ?
O7 Fe1 1.9967(13) 2_444 ?
O8 Fe2 1.9729(14) 2_454 ?
O11 H11 0.88(3) . ?
O12 Fe1 1.9396(14) 1_545 ?
O13 H13A 1.05(3) . ?
O13 H13B 1.05(3) . ?
N1 C1 1.489(3) . ?
N1 C2 1.494(3) . ?
N1 H11A 0.94(3) . ?
N1 H12B 0.94(3) . ?
C1 C2 1.511(3) 3_455 ?
C1 H1A 0.9800 . ?
C1 H1B 0.9800 . ?
C2 C1 1.511(3) 3_455 ?
C2 H2A 0.9800 . ?
C2 H2B 0.9800 . ?
N2 C3 1.483(3) . ?
N2 C5 1.494(3) . ?
N2 H21A 0.93(3) . ?
N2 H22B 0.95(3) . ?
N3 C6 1.491(3) . ?
N3 C4 1.497(3) . ?
N3 H31A 0.92(3) . ?
N3 H31B 0.91(3) . ?
C3 C4 1.508(3) . ?
C3 H3A 0.9800 . ?
C3 H3B 0.9800 . ?
C4 H4A 0.9800 . ?
C4 H4B 0.9800 . ?
C5 C6 1.506(3) . ?
C5 H5A 0.9800 . ?
C5 H5B 0.9800 . ?
C6 H6A 0.9800 . ?
C6 H6B 0.9800 . ?

loop_
_geom_torsion_atom_site_label_1
_geom_torsion_atom_site_label_2
_geom_torsion_atom_site_label_3
_geom_torsion_atom_site_label_4
_geom_torsion
_geom_torsion_site_symmetry_1
_geom_torsion_site_symmetry_2
_geom_torsion_site_symmetry_3
_geom_torsion_site_symmetry_4
_geom_torsion_publ_flag
O2 P1 O1 Fe2 75.69(17) . . . . ?
O4 P1 O1 Fe2 -162.95(13) . . . . ?
O3 P1 O1 Fe2 -43.12(17) . . . . ?
O9 Fe2 O1 P1 44.32(17) . . . . ?
O8 Fe2 O1 P1 162.23(15) 2_444 . . . ?
O7 Fe2 O1 P1 -84.67(16) . . . . ?
O4 P1 O2 Fe1 -170.44(12) . . . . ?
O1 P1 O2 Fe1 -49.53(17) . . . . ?
O3 P1 O2 Fe1 70.01(16) . . . . ?
O12 Fe1 O2 P1 -99.39(15) 1_565 . . . ?
O5 Fe1 O2 P1 8.66(16) . . . . ?
O7 Fe1 O2 P1 123.97(14) 2_454 . . . ?
O6 P2 O5 Fe1 150.83(10) . . . . ?
O8 P2 O5 Fe1 27.04(14) . . . . ?
O7 P2 O5 Fe1 -90.72(12) . . . . ?
O2 Fe1 O5 P2 106.98(12) . . . . ?
O12 Fe1 O5 P2 -132.02(12) 1_565 . . . ?
O7 Fe1 O5 P2 -10.92(13) 2_454 . . . ?
O6 P2 O7 Fe1 -94.67(9) . . . 2_444 ?
O8 P2 O7 Fe1 26.33(10) . . . 2_444 ?
O5 P2 O7 Fe1 147.07(8) . . . 2_444 ?
O6 P2 O7 Fe2 90.52(10) . . . . ?
O8 P2 O7 Fe2 -148.48(9) . . . . ?
O5 P2 O7 Fe2 -27.74(11) . . . . ?
O9 Fe2 O7 P2 -58.07(10) . . . . ?
O1 Fe2 O7 P2 73.91(10) . . . . ?
O8 Fe2 O7 P2 -175.71(9) 2_444 . . . ?
O9 Fe2 O7 Fe1 127.21(8) . . . 2_444 ?
O1 Fe2 O7 Fe1 -100.81(8) . . . 2_444 ?
O8 Fe2 O7 Fe1 9.57(9) 2_444 . . 2_444 ?
O6 P2 O8 Fe2 -149.08(11) . . . 2_454 ?
O5 P2 O8 Fe2 -26.60(15) . . . 2_454 ?
O7 P2 O8 Fe2 91.20(13) . . . 2_454 ?
O10 P3 O9 Fe2 -73.33(15) . . . . ?
O12 P3 O9 Fe2 56.50(15) . . . . ?
O11 P3 O9 Fe2 171.96(12) . . . . ?
O1 Fe2 O9 P3 103.12(13) . . . . ?
O8 Fe2 O9 P3 -10.93(15) 2_444 . . . ?
O7 Fe2 O9 P3 -127.01(13) . . . . ?
O10 P3 O12 Fe1 47.33(15) . . . 1_545 ?
O9 P3 O12 Fe1 -82.11(14) . . . 1_545 ?
O11 P3 O12 Fe1 163.14(11) . . . 1_545 ?
C2 N1 C1 C2 57.2(2) . . . 3_455 ?
C1 N1 C2 C1 -57.6(2) . . . 3_455 ?
C5 N2 C3 C4 57.3(2) . . . . ?
C6 N3 C4 C3 57.9(2) . . . . ?
N2 C3 C4 N3 -57.9(2) . . . . ?
C3 N2 C5 C6 -56.0(2) . . . . ?
C4 N3 C6 C5 -56.2(2) . . . . ?
N2 C5 C6 N3 54.9(2) . . . . ?
